data_4033693
loop_
_publ_author_name
'Das, Eshani'
'Basak, Shyam'
'Anoop, Anakuthil'
'Chand, Santanu'
'Basak, Amit'

_publ_section_title
;
 How To Achieve High Regioselectivity in Barrier-less Nucleophilic
 Addition to p-Benzynes Generated via Bergman Cyclization of Unsymmetrical
 Cyclic Azaenediyne?
;
_journal_issue 5
_journal_name_full 'The Journal of organic chemistry'
_journal_page_first 2911
_journal_page_last 2921
_journal_paper_doi 10.1021/acs.joc.9b00060
_journal_volume 84
_journal_year 2019
_chemical_formula_sum 'C6 H6 N6 O6 S6'
_chemical_formula_weight 450.53
_space_group_crystal_system triclinic
_space_group_IT_number 2
_space_group_name_Hall '-P 1'
_space_group_name_H-M_alt 'P -1'
_atom_sites_solution_hydrogens geom
_audit_creation_method SHELXL-2014/7
_cell_angle_alpha 84.06(2)
_cell_angle_beta 86.84(2)
_cell_angle_gamma 86.69(2)
_cell_formula_units_Z 2
_cell_length_a 8.616(6)
_cell_length_b 9.784(7)
_cell_length_c 10.822(7)
_cell_measurement_temperature 293(2)
_cell_volume 904.8(11)
_computing_structure_refinement 'SHELXL-2014/7 (Sheldrick, 2014)'
_diffrn_ambient_temperature 293(2)
_diffrn_measured_fraction_theta_full 0.936
_diffrn_measured_fraction_theta_max 0.803
_diffrn_radiation_type MoK\a
_diffrn_radiation_wavelength 0.71073
_diffrn_reflns_av_R_equivalents 0.2226
_diffrn_reflns_av_unetI/netI 0.2786
_diffrn_reflns_Laue_measured_fraction_full 0.936
_diffrn_reflns_Laue_measured_fraction_max 0.803
_diffrn_reflns_limit_h_max 10
_diffrn_reflns_limit_h_min -11
_diffrn_reflns_limit_k_max 13
_diffrn_reflns_limit_k_min -13
_diffrn_reflns_limit_l_max 12
_diffrn_reflns_limit_l_min -15
_diffrn_reflns_number 10014
_diffrn_reflns_point_group_measured_fraction_full 0.936
_diffrn_reflns_point_group_measured_fraction_max 0.803
_diffrn_reflns_theta_full 25.242
_diffrn_reflns_theta_max 30.543
_diffrn_reflns_theta_min 2.096
_exptl_absorpt_coefficient_mu 0.791
_exptl_crystal_density_diffrn 1.654
_exptl_crystal_F_000 456
_refine_diff_density_max 0.833
_refine_diff_density_min -0.840
_refine_diff_density_rms 0.212
_refine_ls_extinction_method none
_refine_ls_goodness_of_fit_ref 1.190
_refine_ls_hydrogen_treatment constr
_refine_ls_matrix_type full
_refine_ls_number_parameters 235
_refine_ls_number_reflns 4453
_refine_ls_number_restraints 0
_refine_ls_restrained_S_all 1.190
_refine_ls_R_factor_all 0.3391
_refine_ls_R_factor_gt 0.2206
_refine_ls_shift/su_max 0.010
_refine_ls_shift/su_mean 0.002
_refine_ls_structure_factor_coef Fsqd
_refine_ls_weighting_details 'w=1/[\s^2^(Fo^2^)+(0.2000P)^2^] where P=(Fo^2^+2Fc^2^)/3'
_refine_ls_weighting_scheme calc
_refine_ls_wR_factor_gt 0.4689
_refine_ls_wR_factor_ref 0.5284
_reflns_Friedel_coverage 0.000
_reflns_number_gt 1344
_reflns_number_total 4453
_reflns_threshold_expression 'I > 2\s(I)'
_cod_data_source_file jo9b00060_si_004.cif
_cod_data_source_block shelx
_cod_database_code 4033693
_shelx_shelxl_version_number 2014/7
_shelx_space_group_comment
;
The symmetry employed for this shelxl refinement is uniquely defined
by the following loop, which should always be used as a source of
symmetry information in preference to the above space-group names.
They are only intended as comments.
;

loop_
_space_group_symop_operation_xyz
'x, y, z'
'-x, -y, -z'

loop_
_atom_site_label
_atom_site_type_symbol
_atom_site_fract_x
_atom_site_fract_y
_atom_site_fract_z
_atom_site_U_iso_or_equiv
_atom_site_adp_type
_atom_site_occupancy
_atom_site_site_symmetry_order
_atom_site_calc_flag
_atom_site_refinement_flags_posn
_atom_site_refinement_flags_adp
S1 S -0.1672(3) 0.2974(3) 0.8339(3) 0.0574(10) Uani 1 1 d . .
O2 O -0.2934(7) 0.3882(7) 0.7949(8) 0.068(2) Uani 1 1 d . .
N1 N -0.1298(8) 0.1877(7) 0.7291(8) 0.051(2) Uani 1 1 d . .
O4 O -0.1744(9) 0.2166(7) 0.9529(7) 0.067(2) Uani 1 1 d . .
C17 C 0.2934(10) 0.1996(9) 0.4426(10) 0.052(3) Uani 1 1 d . .
C1 C -0.0030(10) 0.3994(9) 0.8381(9) 0.051(3) Uani 1 1 d . .
O7 O 0.3826(8) -0.0019(8) 0.7320(7) 0.067(2) Uani 1 1 d . .
C18 C 0.3151(10) 0.0916(10) 0.5372(11) 0.056(3) Uani 1 1 d . .
C12 C -0.2028(11) 0.1378(10) 0.5317(10) 0.055(3) Uani 1 1 d . .
C10 C -0.1590(12) -0.1225(10) 0.7509(11) 0.057(3) Uani 1 1 d . .
C3 C 0.2360(12) 0.4425(10) 0.9210(11) 0.067(3) Uani 1 1 d . .
H3 H 0.3117 0.4191 0.9786 0.080 Uiso 1 1 calc R U
C8 C -0.0072(11) 0.0800(11) 0.7593(11) 0.071(4) Uani 1 1 d . .
H8A H 0.0665 0.1163 0.8105 0.085 Uiso 1 1 calc R U
H8B H 0.0484 0.0587 0.6827 0.085 Uiso 1 1 calc R U
C33 C 0.2267(12) 0.1703(9) 0.3284(12) 0.064(3) Uani 1 1 d . .
C13 C 0.3760(11) 0.1108(11) 0.6483(12) 0.068(4) Uani 1 1 d . .
C6 C 0.0143(12) 0.5099(9) 0.7503(11) 0.063(3) Uani 1 1 d . .
H6 H -0.0605 0.5303 0.6915 0.076 Uiso 1 1 calc R U
C2 C 0.1068(12) 0.3655(11) 0.9291(10) 0.063(3) Uani 1 1 d . .
H2 H 0.0927 0.2944 0.9920 0.076 Uiso 1 1 calc R U
C9 C -0.0657(11) -0.0529(10) 0.8272(11) 0.066(3) Uani 1 1 d . .
H9A H 0.0227 -0.1132 0.8527 0.079 Uiso 1 1 calc R U
H9B H -0.1266 -0.0320 0.9016 0.079 Uiso 1 1 calc R U
C14 C 0.4208(14) 0.2394(12) 0.6686(12) 0.071(3) Uani 1 1 d . .
H14 H 0.4634 0.2535 0.7431 0.085 Uiso 1 1 calc R U
C4 C 0.2599(12) 0.5488(11) 0.8356(11) 0.065(3) Uani 1 1 d . .
C11 C -0.1464(14) 0.2479(10) 0.5963(11) 0.067(3) Uani 1 1 d . .
H11A H -0.2201 0.3268 0.5923 0.081 Uiso 1 1 calc R U
H11B H -0.0469 0.2767 0.5593 0.081 Uiso 1 1 calc R U
C5 C 0.1359(12) 0.5887(10) 0.7473(10) 0.064(3) Uani 1 1 d . .
H5 H 0.1427 0.6670 0.6911 0.077 Uiso 1 1 calc R U
C7 C 0.4011(14) 0.6353(12) 0.8385(15) 0.105(5) Uani 1 1 d . .
H7A H 0.3994 0.7067 0.7706 0.157 Uiso 1 1 calc R U
H7B H 0.3982 0.6758 0.9157 0.157 Uiso 1 1 calc R U
H7C H 0.4946 0.5778 0.8309 0.157 Uiso 1 1 calc R U
C23 C 0.4472(15) 0.0115(13) 0.8482(11) 0.080(4) Uani 1 1 d . .
H23A H 0.4452 -0.0750 0.8989 0.120 Uiso 1 1 calc R U
H23B H 0.5527 0.0381 0.8343 0.120 Uiso 1 1 calc R U
H23C H 0.3871 0.0804 0.8898 0.120 Uiso 1 1 calc R U
C16 C 0.3409(12) 0.3270(11) 0.4634(11) 0.064(3) Uani 1 1 d . .
H16 H 0.3323 0.3997 0.4013 0.077 Uiso 1 1 calc R U
C15 C 0.4012(13) 0.3483(11) 0.5755(11) 0.065(3) Uani 1 1 d . .
H15 H 0.4289 0.4359 0.5889 0.079 Uiso 1 1 calc R U
C34 C 0.2607(11) -0.0432(11) 0.5087(12) 0.071(4) Uani 1 1 d . .

loop_
_atom_site_aniso_label
_atom_site_aniso_U_11
_atom_site_aniso_U_22
_atom_site_aniso_U_33
_atom_site_aniso_U_23
_atom_site_aniso_U_13
_atom_site_aniso_U_12
S1 0.0422(13) 0.0531(15) 0.074(2) 0.0121(15) -0.0067(11) -0.0025(10)
O2 0.051(4) 0.052(4) 0.099(6) -0.009(4) -0.013(4) 0.009(3)
N1 0.042(4) 0.035(4) 0.071(6) 0.012(4) 0.004(4) 0.011(3)
O4 0.085(5) 0.058(4) 0.057(5) 0.001(4) 0.001(4) -0.017(4)
C17 0.041(5) 0.047(5) 0.064(7) 0.010(5) 0.004(4) 0.008(4)
C1 0.052(5) 0.040(5) 0.059(7) 0.012(5) -0.015(4) 0.005(4)
O7 0.073(5) 0.075(5) 0.052(5) 0.012(4) -0.024(4) -0.003(4)
C18 0.036(4) 0.059(6) 0.071(8) 0.013(6) -0.015(5) -0.009(4)
C12 0.059(6) 0.050(6) 0.050(7) 0.020(5) -0.006(5) -0.012(5)
C10 0.059(6) 0.053(6) 0.054(7) 0.022(5) -0.014(5) 0.008(5)
C3 0.061(6) 0.048(5) 0.089(9) 0.013(6) -0.023(6) 0.001(4)
C8 0.043(5) 0.086(8) 0.077(8) 0.013(7) -0.006(5) 0.013(5)
C33 0.069(7) 0.035(5) 0.082(9) 0.024(6) -0.013(6) 0.005(4)
C13 0.045(5) 0.061(6) 0.089(9) 0.025(7) 0.004(5) 0.002(4)
C6 0.064(6) 0.046(5) 0.074(8) 0.020(6) -0.013(5) 0.003(4)
C2 0.074(7) 0.067(6) 0.047(6) 0.015(6) -0.023(5) -0.009(5)
C9 0.047(5) 0.072(7) 0.074(8) 0.024(6) -0.022(5) 0.000(5)
C14 0.082(8) 0.072(7) 0.059(8) -0.002(6) -0.001(6) -0.018(6)
C4 0.065(6) 0.056(6) 0.072(8) 0.004(6) 0.004(5) -0.003(5)
C11 0.085(7) 0.046(6) 0.070(8) 0.002(6) -0.016(6) -0.005(5)
C5 0.074(7) 0.053(6) 0.063(7) 0.011(6) -0.003(5) -0.009(5)
C7 0.064(8) 0.081(8) 0.158(15) 0.026(10) 0.021(8) -0.005(6)
C23 0.110(9) 0.079(8) 0.052(8) -0.001(7) -0.034(7) 0.009(7)
C16 0.065(6) 0.060(7) 0.063(8) 0.004(6) 0.010(5) -0.003(5)
C15 0.077(7) 0.056(6) 0.064(8) 0.002(6) -0.016(6) -0.008(5)
C34 0.053(6) 0.051(6) 0.098(9) 0.037(6) 0.011(6) 0.004(5)

loop_
_atom_type_symbol
_atom_type_description
_atom_type_scat_dispersion_real
_atom_type_scat_dispersion_imag
_atom_type_scat_source
C C 0.0033 0.0016 'International Tables Vol C Tables 4.2.6.8 and 6.1.1.4'
H H 0.0000 0.0000 'International Tables Vol C Tables 4.2.6.8 and 6.1.1.4'
N N 0.0061 0.0033 'International Tables Vol C Tables 4.2.6.8 and 6.1.1.4'
O O 0.0106 0.0060 'International Tables Vol C Tables 4.2.6.8 and 6.1.1.4'
S S 0.1246 0.1234 'International Tables Vol C Tables 4.2.6.8 and 6.1.1.4'

loop_
_geom_angle_atom_site_label_1
_geom_angle_atom_site_label_2
_geom_angle_atom_site_label_3
_geom_angle
_geom_angle_site_symmetry_1
O2 S1 O4 121.1(5) .
O2 S1 N1 108.4(4) .
O4 S1 N1 106.3(4) .
O2 S1 C1 106.9(4) .
O4 S1 C1 104.8(5) .
N1 S1 C1 108.8(5) .
C8 N1 C11 120.0(9) .
C8 N1 S1 115.4(7) .
C11 N1 S1 114.9(6) .
C16 C17 C18 117.3(11) .
C16 C17 C33 124.0(9) .
C18 C17 C33 118.7(9) .
C6 C1 C2 121.1(10) .
C6 C1 S1 118.7(7) .
C2 C1 S1 120.2(7) .
C13 O7 C23 117.6(10) .
C13 C18 C17 122.4(10) .
C13 C18 C34 123.1(9) .
C17 C18 C34 114.5(10) .
C34 C12 C11 172.1(12) 2_556
C33 C10 C9 170.2(10) 2_556
C4 C3 C2 124.2(10) .
C4 C3 H3 117.9 .
C2 C3 H3 117.9 .
N1 C8 C9 114.8(8) .
N1 C8 H8A 108.6 .
C9 C8 H8A 108.6 .
N1 C8 H8B 108.6 .
C9 C8 H8B 108.6 .
H8A C8 H8B 107.6 .
C10 C33 C17 166.1(9) 2_556
O7 C13 C18 115.2(10) .
O7 C13 C14 125.1(12) .
C18 C13 C14 119.7(10) .
C5 C6 C1 121.6(10) .
C5 C6 H6 119.2 .
C1 C6 H6 119.2 .
C3 C2 C1 116.9(9) .
C3 C2 H2 121.6 .
C1 C2 H2 121.6 .
C10 C9 C8 111.9(8) .
C10 C9 H9A 109.2 .
C8 C9 H9A 109.2 .
C10 C9 H9B 109.2 .
C8 C9 H9B 109.2 .
H9A C9 H9B 107.9 .
C13 C14 C15 119.0(11) .
C13 C14 H14 120.5 .
C15 C14 H14 120.5 .
C3 C4 C5 117.5(10) .
C3 C4 C7 120.9(11) .
C5 C4 C7 121.3(9) .
C12 C11 N1 105.6(7) .
C12 C11 H11A 110.6 .
N1 C11 H11A 110.6 .
C12 C11 H11B 110.6 .
N1 C11 H11B 110.6 .
H11A C11 H11B 108.7 .
C6 C5 C4 118.5(9) .
C6 C5 H5 120.7 .
C4 C5 H5 120.7 .
C4 C7 H7A 109.5 .
C4 C7 H7B 109.5 .
H7A C7 H7B 109.5 .
C4 C7 H7C 109.5 .
H7A C7 H7C 109.5 .
H7B C7 H7C 109.5 .
O7 C23 H23A 109.5 .
O7 C23 H23B 109.5 .
H23A C23 H23B 109.5 .
O7 C23 H23C 109.5 .
H23A C23 H23C 109.5 .
H23B C23 H23C 109.5 .
C17 C16 C15 121.0(10) .
C17 C16 H16 119.5 .
C15 C16 H16 119.5 .
C16 C15 C14 120.6(11) .
C16 C15 H15 119.7 .
C14 C15 H15 119.7 .
C12 C34 C18 167.9(10) 2_556

loop_
_geom_bond_atom_site_label_1
_geom_bond_atom_site_label_2
_geom_bond_distance
_geom_bond_site_symmetry_2
S1 O2 1.418(6) .
S1 O4 1.440(7) .
S1 N1 1.648(9) .
S1 C1 1.783(10) .
N1 C8 1.473(10) .
N1 C11 1.506(13) .
C17 C16 1.378(15) .
C17 C18 1.405(12) .
C17 C33 1.453(17) .
C1 C6 1.373(11) .
C1 C2 1.405(12) .
O7 C13 1.353(11) .
O7 C23 1.424(13) .
C18 C13 1.372(16) .
C18 C34 1.492(16) .
C12 C34 1.208(16) 2_556
C12 C11 1.463(15) .
C10 C33 1.210(15) 2_556
C10 C9 1.431(16) .
C3 C4 1.335(13) .
C3 C2 1.374(14) .
C3 H3 0.9300 .
C8 C9 1.523(13) .
C8 H8A 0.9700 .
C8 H8B 0.9700 .
C33 C10 1.210(15) 2_556
C13 C14 1.380(16) .
C6 C5 1.333(13) .
C6 H6 0.9300 .
C2 H2 0.9300 .
C9 H9A 0.9700 .
C9 H9B 0.9700 .
C14 C15 1.398(14) .
C14 H14 0.9300 .
C4 C5 1.481(14) .
C4 C7 1.525(15) .
C11 H11A 0.9700 .
C11 H11B 0.9700 .
C5 H5 0.9300 .
C7 H7A 0.9600 .
C7 H7B 0.9600 .
C7 H7C 0.9600 .
C23 H23A 0.9600 .
C23 H23B 0.9600 .
C23 H23C 0.9600 .
C16 C15 1.385(16) .
C16 H16 0.9300 .
C15 H15 0.9300 .
C34 C12 1.208(16) 2_556

loop_
_geom_torsion_atom_site_label_1
_geom_torsion_atom_site_label_2
_geom_torsion_atom_site_label_3
_geom_torsion_atom_site_label_4
_geom_torsion
_geom_torsion_site_symmetry_4
O2 S1 N1 C8 -176.4(6) .
O4 S1 N1 C8 -44.7(7) .
C1 S1 N1 C8 67.7(7) .
O2 S1 N1 C11 37.6(7) .
O4 S1 N1 C11 169.3(6) .
C1 S1 N1 C11 -78.4(7) .
O2 S1 C1 C6 -35.4(11) .
O4 S1 C1 C6 -165.2(8) .
N1 S1 C1 C6 81.5(9) .
O2 S1 C1 C2 145.2(10) .
O4 S1 C1 C2 15.5(11) .
N1 S1 C1 C2 -97.9(10) .
C16 C17 C18 C13 2.2(15) .
C33 C17 C18 C13 -179.4(9) .
C16 C17 C18 C34 179.8(9) .
C33 C17 C18 C34 -1.8(13) .
C11 N1 C8 C9 -123.8(10) .
S1 N1 C8 C9 92.0(10) .
C16 C17 C33 C10 -159(4) 2_556
C18 C17 C33 C10 22(5) 2_556
C23 O7 C13 C18 179.0(10) .
C23 O7 C13 C14 -2.9(15) .
C17 C18 C13 O7 177.0(8) .
C34 C18 C13 O7 -0.5(15) .
C17 C18 C13 C14 -1.2(16) .
C34 C18 C13 C14 -178.7(10) .
C2 C1 C6 C5 0.4(19) .
S1 C1 C6 C5 -178.9(9) .
C4 C3 C2 C1 2(2) .
C6 C1 C2 C3 -4.0(18) .
S1 C1 C2 C3 175.3(9) .
N1 C8 C9 C10 66.1(14) .
O7 C13 C14 C15 -177.2(10) .
C18 C13 C14 C15 0.8(17) .
C2 C3 C4 C5 2.3(19) .
C2 C3 C4 C7 175.7(12) .
C8 N1 C11 C12 69.3(11) .
S1 N1 C11 C12 -146.3(7) .
C1 C6 C5 C4 4.5(18) .
C3 C4 C5 C6 -5.9(17) .
C7 C4 C5 C6 -179.2(12) .
C18 C17 C16 C15 -2.8(15) .
C33 C17 C16 C15 178.9(10) .
C17 C16 C15 C14 2.4(17) .
C13 C14 C15 C16 -1.4(17) .
C13 C18 C34 C12 163(5) 2_556
C17 C18 C34 C12 -14(6) 2_556
